data_4088482
loop_
_publ_author_name
'Vicente-Hernandez, Inmaculada'
'Chicote, Mar\'ia-Teresa'
'Vicente, Jos\'e'
'Bautista, Delia'

_publ_section_title
;
 Synthesis of Aryl-, Benzoyl-, and Iminobenzoyl-Palladium(II) Complexes
 Derived from N-Phenyl Formamide. Synthesis of a Homoleptic Ball-Shaped
 Tetranuclear Palladium Complex
;
_journal_issue 8
_journal_name_full Organometallics
_journal_page_first 1107
_journal_paper_doi 10.1021/acs.organomet.6b00122
_journal_volume 35
_journal_year 2016
_chemical_formula_sum 'C26.5 H31 Cl F3 N3 O4 Pd S'
_chemical_formula_weight 686.45
_space_group_IT_number 14
_space_group_name_Hall '-P 2ybc'
_space_group_name_H-M_alt 'P 1 21/c 1'
_symmetry_cell_setting monoclinic
_symmetry_space_group_name_H-M 'P 1 21/c 1'
_atom_sites_solution_hydrogens geom
_atom_sites_solution_primary direct
_atom_sites_solution_secondary difmap
_audit_creation_method SHELXL-97
_cell_angle_alpha 90.00
_cell_angle_beta 94.758(4)
_cell_angle_gamma 90.00
_cell_formula_units_Z 8
_cell_length_a 18.496(2)
_cell_length_b 21.629(3)
_cell_length_c 14.2704(18)
_cell_measurement_reflns_used 9858
_cell_measurement_temperature 100(2)
_cell_measurement_theta_max 28.02
_cell_measurement_theta_min 2.18
_cell_volume 5689.2(12)
_computing_cell_refinement 'SAINT V8.27B (Bruker AXS Inc., 2011)'
_computing_data_collection 'APEX2 2013.2 (Bruker AXS Inc.)'
_computing_data_reduction 'SAINT V8.27B (Bruker AXS Inc., 2011)'
_computing_molecular_graphics 'Bruker SHELXTL'
_computing_publication_material 'Bruker SHELXTL'
_computing_structure_refinement 'SHELXL-97 (Sheldrick, 2008)'
_computing_structure_solution 'SHELXS-97 (Sheldrick, 2008)'
_diffrn_ambient_temperature 100(2)
_diffrn_detector_area_resol_mean 10.4167
_diffrn_measured_fraction_theta_full 0.999
_diffrn_measured_fraction_theta_max 0.999
_diffrn_measurement_device_type 'Bruker D8 QUEST'
_diffrn_measurement_method \w-scans
_diffrn_radiation_monochromator multilayer
_diffrn_radiation_source 'high brilliance microfocus sealed tube '
_diffrn_radiation_type MoK\a
_diffrn_radiation_wavelength 0.71073
_diffrn_reflns_av_R_equivalents 0.0691
_diffrn_reflns_av_sigmaI/netI 0.0367
_diffrn_reflns_limit_h_max 23
_diffrn_reflns_limit_h_min -23
_diffrn_reflns_limit_k_max 27
_diffrn_reflns_limit_k_min -27
_diffrn_reflns_limit_l_max 17
_diffrn_reflns_limit_l_min -17
_diffrn_reflns_number 111104
_diffrn_reflns_theta_full 26.00
_diffrn_reflns_theta_max 26.37
_diffrn_reflns_theta_min 1.97
_exptl_absorpt_coefficient_mu 0.877
_exptl_absorpt_correction_T_max 0.9281
_exptl_absorpt_correction_T_min 0.7541
_exptl_absorpt_correction_type multi-scan
_exptl_absorpt_process_details SADABS
_exptl_crystal_colour colourless
_exptl_crystal_density_diffrn 1.603
_exptl_crystal_density_method 'not measured'
_exptl_crystal_description needle
_exptl_crystal_F_000 2792
_exptl_crystal_size_max 0.19
_exptl_crystal_size_mid 0.03
_exptl_crystal_size_min 0.02
_refine_diff_density_max 1.072
_refine_diff_density_min -2.007
_refine_diff_density_rms 0.135
_refine_ls_extinction_method none
_refine_ls_goodness_of_fit_ref 1.035
_refine_ls_hydrogen_treatment 'NH free with DFIX, rigid methyls others riding'
_refine_ls_matrix_type full
_refine_ls_number_parameters 732
_refine_ls_number_reflns 11609
_refine_ls_number_restraints 221
_refine_ls_restrained_S_all 1.026
_refine_ls_R_factor_all 0.0692
_refine_ls_R_factor_gt 0.0497
_refine_ls_shift/su_max 0.002
_refine_ls_shift/su_mean 0.000
_refine_ls_structure_factor_coef Fsqd
_refine_ls_weighting_details 'calc w=1/[\s^2^(Fo^2^)+(0.0786P)^2^+23.1509P] where P=(Fo^2^+2Fc^2^)/3'
_refine_ls_weighting_scheme calc
_refine_ls_wR_factor_gt 0.1387
_refine_ls_wR_factor_ref 0.1510
_reflns_number_gt 9181
_reflns_number_total 11609
_reflns_threshold_expression >2sigma(I)
_cod_data_source_file om6b00122_si_001.cif
_cod_data_source_block ivg39spi
_cod_original_sg_symbol_H-M 'P 2(1)/c'
_cod_original_formula_sum 'C26.50 H31 Cl F3 N3 O4 Pd S'
_cod_database_code 4088482

loop_
_symmetry_equiv_pos_as_xyz
'x, y, z'
'-x, y+1/2, -z+1/2'
'-x, -y, -z'
'x, -y-1/2, z-1/2'

loop_
_atom_site_label
_atom_site_type_symbol
_atom_site_fract_x
_atom_site_fract_y
_atom_site_fract_z
_atom_site_U_iso_or_equiv
_atom_site_adp_type
_atom_site_occupancy
_atom_site_symmetry_multiplicity
_atom_site_calc_flag
_atom_site_refinement_flags
Pd1 Pd 0.722620(19) 0.680529(15) 0.67386(2) 0.01901(10) Uani 1 1 d U
O1 O 0.71931(18) 0.77243(15) 0.6498(2) 0.0261(7) Uani 1 1 d U
N1 N 0.6065(2) 0.79208(17) 0.6990(3) 0.0219(8) Uani 1 1 d DU
H01 H 0.586(4) 0.823(2) 0.723(5) 0.08(3) Uiso 1 1 d D
N2 N 0.8310(2) 0.67800(17) 0.6435(3) 0.0226(8) Uani 1 1 d U
N3 N 0.7502(2) 0.59220(17) 0.7150(3) 0.0216(8) Uani 1 1 d U
C1 C 0.6158(2) 0.6785(2) 0.6816(3) 0.0211(9) Uani 1 1 d U
C2 C 0.5750(3) 0.7322(2) 0.6921(3) 0.0208(9) Uani 1 1 d U
C3 C 0.5000(3) 0.7312(2) 0.6945(3) 0.0245(10) Uani 1 1 d U
H3 H 0.4741 0.7685 0.7026 0.029 Uiso 1 1 calc R
C4 C 0.4631(3) 0.6752(2) 0.6850(4) 0.0299(11) Uani 1 1 d U
H4 H 0.4122 0.6736 0.6890 0.036 Uiso 1 1 calc R
C5 C 0.5014(3) 0.6221(2) 0.6698(4) 0.0288(11) Uani 1 1 d U
H5 H 0.4764 0.5839 0.6611 0.035 Uiso 1 1 calc R
C6 C 0.5757(3) 0.6237(2) 0.6671(3) 0.0245(10) Uani 1 1 d U
H6 H 0.6006 0.5865 0.6550 0.029 Uiso 1 1 calc R
C7 C 0.6714(3) 0.8079(2) 0.6757(3) 0.0258(10) Uani 1 1 d U
H7 H 0.6830 0.8507 0.6790 0.031 Uiso 1 1 calc R
C11 C 0.8666(3) 0.7232(2) 0.6046(3) 0.0265(10) Uani 1 1 d U
H11 H 0.8435 0.7623 0.5956 0.032 Uiso 1 1 calc R
C12 C 0.9361(3) 0.7159(2) 0.5765(3) 0.0273(10) Uani 1 1 d U
H12 H 0.9600 0.7495 0.5493 0.033 Uiso 1 1 calc R
C13 C 0.9705(3) 0.6590(2) 0.5884(3) 0.0256(10) Uani 1 1 d U
C14 C 0.9325(3) 0.6120(2) 0.6294(3) 0.0242(10) Uani 1 1 d U
H14 H 0.9543 0.5724 0.6388 0.029 Uiso 1 1 calc R
C15 C 0.8638(2) 0.6222(2) 0.6562(3) 0.0215(9) Uani 1 1 d U
C16 C 0.8200(2) 0.5754(2) 0.7020(3) 0.0213(9) Uani 1 1 d U
C17 C 0.8474(3) 0.5194(2) 0.7334(3) 0.0243(10) Uani 1 1 d U
H17 H 0.8964 0.5093 0.7246 0.029 Uiso 1 1 calc R
C18 C 0.8048(3) 0.4769(2) 0.7781(3) 0.0272(10) Uani 1 1 d U
C19 C 0.7354(3) 0.4955(2) 0.7920(4) 0.0301(11) Uani 1 1 d U
H19 H 0.7042 0.4686 0.8227 0.036 Uiso 1 1 calc R
C20 C 0.7108(3) 0.5529(2) 0.7616(4) 0.0272(10) Uani 1 1 d U
H20 H 0.6633 0.5651 0.7746 0.033 Uiso 1 1 calc R
C21 C 1.0486(3) 0.6487(3) 0.5629(4) 0.0328(11) Uani 1 1 d U
C22 C 1.0976(3) 0.6490(3) 0.6559(4) 0.0440(14) Uani 1 1 d U
H22A H 1.1474 0.6384 0.6432 0.066 Uiso 1 1 calc R
H22B H 1.0796 0.6186 0.6992 0.066 Uiso 1 1 calc R
H22C H 1.0969 0.6903 0.6843 0.066 Uiso 1 1 calc R
C23 C 1.0724(3) 0.6981(3) 0.4957(5) 0.0484(16) Uani 1 1 d U
H23A H 1.0370 0.7006 0.4407 0.073 Uiso 1 1 calc R
H23B H 1.1201 0.6874 0.4754 0.073 Uiso 1 1 calc R
H23C H 1.0753 0.7382 0.5278 0.073 Uiso 1 1 calc R
C24 C 1.0554(3) 0.5849(3) 0.5154(4) 0.0373(12) Uani 1 1 d U
H24A H 1.0209 0.5825 0.4595 0.056 Uiso 1 1 calc R
H24B H 1.0446 0.5522 0.5597 0.056 Uiso 1 1 calc R
H24C H 1.1049 0.5796 0.4970 0.056 Uiso 1 1 calc R
C25 C 0.8364(3) 0.4143(2) 0.8101(4) 0.0328(11) Uani 1 1 d U
C26 C 0.8987(3) 0.4256(3) 0.8862(4) 0.0376(12) Uani 1 1 d U
H26A H 0.9362 0.4508 0.8601 0.056 Uiso 1 1 calc R
H26B H 0.9195 0.3859 0.9076 0.056 Uiso 1 1 calc R
H26C H 0.8800 0.4474 0.9394 0.056 Uiso 1 1 calc R
C27 C 0.8642(3) 0.3810(2) 0.7258(4) 0.0396(13) Uani 1 1 d U
H27A H 0.9039 0.4049 0.7022 0.059 Uiso 1 1 calc R
H27B H 0.8247 0.3768 0.6761 0.059 Uiso 1 1 calc R
H27C H 0.8820 0.3399 0.7452 0.059 Uiso 1 1 calc R
C28 C 0.7793(3) 0.3727(3) 0.8507(5) 0.0468(15) Uani 1 1 d U
H28A H 0.8003 0.3318 0.8650 0.070 Uiso 1 1 calc R
H28B H 0.7373 0.3684 0.8047 0.070 Uiso 1 1 calc R
H28C H 0.7640 0.3913 0.9085 0.070 Uiso 1 1 calc R
Pd2 Pd 0.71002(2) 0.697231(15) 0.92545(3) 0.02232(11) Uani 1 1 d U
N1A N 0.8141(3) 0.5877(2) 1.0087(3) 0.0356(10) Uani 1 1 d DU
H01A H 0.842(3) 0.563(3) 1.040(4) 0.06(2) Uiso 1 1 d D
N2A N 0.5994(2) 0.71178(18) 0.9327(3) 0.0248(8) Uani 1 1 d U
N3A N 0.7058(2) 0.79142(18) 0.9206(3) 0.0216(8) Uani 1 1 d U
O1A O 0.6969(2) 0.60722(16) 0.9580(3) 0.0366(9) Uani 1 1 d U
C1A C 0.8511(3) 0.6312(2) 0.9546(4) 0.0306(11) Uani 1 1 d U
C2A C 0.8150(3) 0.6826(2) 0.9111(3) 0.0263(10) Uani 1 1 d U
C3A C 0.8566(3) 0.7170(2) 0.8522(4) 0.0299(11) Uani 1 1 d U
H3A H 0.8342 0.7502 0.8171 0.036 Uiso 1 1 calc R
C4A C 0.9286(3) 0.7048(3) 0.8429(4) 0.0349(12) Uani 1 1 d U
H4A H 0.9548 0.7300 0.8030 0.042 Uiso 1 1 calc R
C5A C 0.9631(3) 0.6566(3) 0.8906(4) 0.0391(13) Uani 1 1 d U
H5A H 1.0132 0.6490 0.8852 0.047 Uiso 1 1 calc R
C6A C 0.9236(3) 0.6189(3) 0.9469(4) 0.0379(12) Uani 1 1 d U
H6A H 0.9464 0.5850 0.9798 0.045 Uiso 1 1 calc R
C7A C 0.7450(3) 0.5767(2) 1.0029(4) 0.0382(13) Uani 1 1 d U
H7A H 0.7295 0.5419 1.0364 0.046 Uiso 1 1 calc R
C11A C 0.5481(3) 0.6686(2) 0.9336(4) 0.0302(11) Uani 1 1 d U
H11A H 0.5624 0.6264 0.9343 0.036 Uiso 1 1 calc R
C12A C 0.4757(3) 0.6821(2) 0.9335(4) 0.0329(11) Uani 1 1 d U
H12A H 0.4412 0.6496 0.9334 0.039 Uiso 1 1 calc R
C13A C 0.4525(3) 0.7434(2) 0.9335(3) 0.0270(10) Uani 1 1 d U
C14A C 0.5068(3) 0.7884(2) 0.9327(3) 0.0248(10) Uani 1 1 d U
H14A H 0.4941 0.8310 0.9323 0.030 Uiso 1 1 calc R
C15A C 0.5783(3) 0.7716(2) 0.9326(3) 0.0224(9) Uani 1 1 d U
C16A C 0.6391(3) 0.8162(2) 0.9300(3) 0.0211(9) Uani 1 1 d U
C17A C 0.6290(3) 0.8793(2) 0.9375(3) 0.0234(9) Uani 1 1 d U
H17A H 0.5817 0.8948 0.9445 0.028 Uiso 1 1 calc R
C18A C 0.6864(3) 0.9206(2) 0.9350(3) 0.0231(9) Uani 1 1 d U
C19A C 0.7543(3) 0.8944(2) 0.9260(4) 0.0271(10) Uani 1 1 d U
H19A H 0.7956 0.9203 0.9235 0.033 Uiso 1 1 calc R
C20A C 0.7621(3) 0.8316(2) 0.9207(3) 0.0253(10) Uani 1 1 d U
H20A H 0.8094 0.8153 0.9170 0.030 Uiso 1 1 calc R
C21A C 0.3717(3) 0.7590(2) 0.9316(4) 0.0308(11) Uani 1 1 d U
C22A C 0.3348(3) 0.7381(3) 0.8365(4) 0.0364(12) Uani 1 1 d U
H22D H 0.2828 0.7472 0.8342 0.055 Uiso 1 1 calc R
H22E H 0.3417 0.6935 0.8291 0.055 Uiso 1 1 calc R
H22F H 0.3562 0.7601 0.7856 0.055 Uiso 1 1 calc R
C23A C 0.3383(3) 0.7244(3) 1.0121(4) 0.0389(13) Uani 1 1 d U
H23D H 0.3620 0.7380 1.0725 0.058 Uiso 1 1 calc R
H23E H 0.3455 0.6798 1.0049 0.058 Uiso 1 1 calc R
H23F H 0.2863 0.7334 1.0099 0.058 Uiso 1 1 calc R
C24A C 0.3583(3) 0.8281(3) 0.9424(4) 0.0393(13) Uani 1 1 d U
H24D H 0.3059 0.8358 0.9403 0.059 Uiso 1 1 calc R
H24E H 0.3787 0.8505 0.8910 0.059 Uiso 1 1 calc R
H24F H 0.3815 0.8423 1.0027 0.059 Uiso 1 1 calc R
C25A C 0.6752(3) 0.9903(2) 0.9389(4) 0.0284(11) Uani 1 1 d U
C26A C 0.6035(3) 1.0067(2) 0.9786(4) 0.0347(12) Uani 1 1 d U
H26D H 0.5633 0.9881 0.9393 0.052 Uiso 1 1 calc R
H26E H 0.5976 1.0517 0.9790 0.052 Uiso 1 1 calc R
H26F H 0.6036 0.9909 1.0429 0.052 Uiso 1 1 calc R
C27A C 0.6740(3) 1.0148(3) 0.8375(4) 0.0375(13) Uani 1 1 d U
H27D H 0.7196 1.0039 0.8111 0.056 Uiso 1 1 calc R
H27E H 0.6685 1.0598 0.8376 0.056 Uiso 1 1 calc R
H27F H 0.6333 0.9961 0.7991 0.056 Uiso 1 1 calc R
C28A C 0.7372(4) 1.0205(3) 0.9992(6) 0.060(2) Uani 1 1 d U
H28D H 0.7374 1.0053 1.0640 0.089 Uiso 1 1 calc R
H28E H 0.7307 1.0655 0.9985 0.089 Uiso 1 1 calc R
H28F H 0.7834 1.0102 0.9740 0.089 Uiso 1 1 calc R
C91 C 0.7716(5) 0.4002(5) 0.1721(7) 0.086(3) Uani 1 1 d U
H91A H 0.7544 0.3764 0.2253 0.103 Uiso 1 1 calc R
H91B H 0.8010 0.4353 0.1985 0.103 Uiso 1 1 calc R
Cl1 Cl 0.69644(13) 0.42874(10) 0.10183(17) 0.0813(6) Uani 1 1 d U
Cl2 Cl 0.82654(13) 0.35181(13) 0.10640(17) 0.0862(7) Uani 1 1 d U
C99 C 0.4770(3) 0.9732(2) 0.6285(3) 0.0277(10) Uani 1 1 d U
F1 F 0.9548(2) 0.64214(15) 0.1993(3) 0.0530(9) Uani 1 1 d U
F2 F 0.84089(17) 0.63575(15) 0.2182(2) 0.0436(8) Uani 1 1 d U
F3 F 0.91828(18) 0.63423(15) 0.3378(2) 0.0435(8) Uani 1 1 d U
S1 S 0.91161(7) 0.53068(6) 0.24264(9) 0.0295(3) Uani 1 1 d U
O2 O 0.9012(2) 0.51903(19) 0.1426(3) 0.0469(10) Uani 1 1 d U
O3 O 0.98276(19) 0.51733(17) 0.2848(3) 0.0337(8) Uani 1 1 d U
O4 O 0.8527(2) 0.51099(18) 0.2948(3) 0.0436(10) Uani 1 1 d U
C98 C 0.9064(3) 0.6151(2) 0.2498(4) 0.0328(11) Uani 1 1 d U
F4 F 0.5013(2) 0.94066(15) 0.5591(2) 0.0465(9) Uani 1 1 d U
F5 F 0.41532(18) 0.99984(16) 0.5969(2) 0.0468(9) Uani 1 1 d U
F6 F 0.52471(18) 1.01816(14) 0.6493(2) 0.0419(8) Uani 1 1 d U
S2 S 0.46527(7) 0.92410(5) 0.73018(8) 0.0252(3) Uani 1 1 d U
O5 O 0.4124(2) 0.88019(17) 0.6958(3) 0.0377(9) Uani 1 1 d U
O6 O 0.5371(2) 0.89873(16) 0.7514(3) 0.0348(8) Uani 1 1 d U
O7 O 0.4430(2) 0.96663(17) 0.7991(3) 0.0383(9) Uani 1 1 d U

loop_
_atom_site_aniso_label
_atom_site_aniso_U_11
_atom_site_aniso_U_22
_atom_site_aniso_U_33
_atom_site_aniso_U_23
_atom_site_aniso_U_13
_atom_site_aniso_U_12
Pd1 0.02248(19) 0.01384(17) 0.02075(19) -0.00102(13) 0.00201(14) 0.00188(13)
O1 0.0273(17) 0.0178(16) 0.0339(19) 0.0018(14) 0.0061(14) 0.0008(13)
N1 0.028(2) 0.0155(18) 0.022(2) -0.0012(15) 0.0004(16) 0.0043(16)
N2 0.027(2) 0.0176(18) 0.023(2) 0.0003(15) 0.0026(16) 0.0012(15)
N3 0.026(2) 0.0166(18) 0.022(2) -0.0012(15) 0.0041(16) 0.0004(15)
C1 0.024(2) 0.019(2) 0.021(2) -0.0027(17) 0.0033(18) 0.0019(17)
C2 0.028(2) 0.016(2) 0.018(2) -0.0008(17) 0.0004(18) -0.0004(17)
C3 0.028(2) 0.019(2) 0.027(2) 0.0008(18) 0.003(2) 0.0052(18)
C4 0.022(2) 0.031(3) 0.036(3) -0.001(2) 0.003(2) -0.0022(19)
C5 0.029(2) 0.022(2) 0.034(3) -0.004(2) 0.000(2) -0.0053(19)
C6 0.029(2) 0.017(2) 0.027(3) -0.0029(18) 0.000(2) 0.0012(18)
C7 0.034(3) 0.017(2) 0.027(3) -0.0011(18) 0.001(2) 0.0030(18)
C11 0.029(2) 0.021(2) 0.029(3) 0.0016(19) 0.002(2) 0.0016(19)
C12 0.028(2) 0.025(2) 0.029(3) 0.006(2) 0.004(2) -0.0021(19)
C13 0.025(2) 0.027(2) 0.025(2) 0.0039(19) 0.0015(19) 0.0032(19)
C14 0.027(2) 0.021(2) 0.024(2) 0.0023(18) 0.0003(19) 0.0046(18)
C15 0.025(2) 0.020(2) 0.019(2) -0.0013(17) -0.0004(18) 0.0006(17)
C16 0.023(2) 0.020(2) 0.021(2) -0.0021(17) 0.0017(18) -0.0002(17)
C17 0.023(2) 0.025(2) 0.025(2) 0.0008(19) 0.0048(19) 0.0057(18)
C18 0.030(3) 0.022(2) 0.030(3) 0.0052(19) 0.003(2) 0.0012(19)
C19 0.029(2) 0.024(2) 0.039(3) 0.008(2) 0.009(2) 0.001(2)
C20 0.027(2) 0.024(2) 0.032(3) 0.004(2) 0.008(2) 0.0027(19)
C21 0.028(3) 0.035(3) 0.036(3) 0.011(2) 0.006(2) 0.004(2)
C22 0.029(3) 0.050(4) 0.052(3) 0.002(3) -0.001(3) -0.004(3)
C23 0.037(3) 0.042(3) 0.070(4) 0.022(3) 0.026(3) 0.006(3)
C24 0.036(3) 0.041(3) 0.036(3) 0.008(2) 0.012(2) 0.013(2)
C25 0.032(3) 0.025(2) 0.043(3) 0.011(2) 0.010(2) 0.005(2)
C26 0.036(3) 0.036(3) 0.041(3) 0.012(2) 0.007(2) 0.011(2)
C27 0.046(3) 0.022(3) 0.052(3) 0.004(2) 0.008(3) 0.008(2)
C28 0.044(3) 0.029(3) 0.070(4) 0.023(3) 0.016(3) 0.004(2)
Pd2 0.0269(2) 0.01499(18) 0.0243(2) 0.00069(13) -0.00229(15) 0.00201(14)
N1A 0.047(3) 0.022(2) 0.037(3) 0.0051(18) -0.004(2) 0.010(2)
N2A 0.031(2) 0.0190(19) 0.023(2) 0.0058(16) -0.0005(17) 0.0015(15)
N3A 0.026(2) 0.0197(18) 0.0189(19) 0.0019(15) 0.0028(16) 0.0038(15)
O1A 0.039(2) 0.0204(17) 0.049(2) 0.0033(16) -0.0007(18) 0.0020(15)
C1A 0.034(3) 0.028(3) 0.027(3) -0.003(2) -0.008(2) 0.004(2)
C2A 0.028(2) 0.027(2) 0.023(2) -0.0045(19) -0.0038(19) 0.0037(19)
C3A 0.036(3) 0.028(3) 0.025(3) -0.006(2) -0.002(2) 0.001(2)
C4A 0.035(3) 0.037(3) 0.033(3) -0.010(2) 0.000(2) 0.001(2)
C5A 0.033(3) 0.041(3) 0.043(3) -0.011(2) -0.002(2) 0.004(2)
C6A 0.040(3) 0.031(3) 0.041(3) -0.005(2) -0.010(2) 0.010(2)
C7A 0.051(3) 0.022(3) 0.040(3) 0.004(2) -0.003(3) 0.000(2)
C11A 0.034(3) 0.017(2) 0.038(3) 0.008(2) -0.003(2) -0.0019(19)
C12A 0.034(3) 0.025(2) 0.040(3) 0.008(2) 0.000(2) -0.001(2)
C13A 0.029(2) 0.028(2) 0.023(2) 0.0054(19) 0.0019(19) 0.0030(19)
C14A 0.031(2) 0.021(2) 0.023(2) 0.0013(18) 0.004(2) 0.0021(18)
C15A 0.030(2) 0.021(2) 0.016(2) 0.0032(17) -0.0006(19) -0.0009(18)
C16A 0.028(2) 0.020(2) 0.015(2) 0.0044(17) 0.0000(18) 0.0008(17)
C17A 0.029(2) 0.019(2) 0.021(2) 0.0016(18) 0.0013(19) 0.0053(18)
C18A 0.032(2) 0.018(2) 0.019(2) 0.0027(17) -0.0022(19) 0.0034(18)
C19A 0.032(3) 0.019(2) 0.030(3) 0.0015(19) 0.002(2) -0.0008(19)
C20A 0.029(2) 0.020(2) 0.026(2) 0.0024(19) 0.000(2) 0.0028(18)
C21A 0.029(2) 0.030(3) 0.034(3) 0.004(2) 0.009(2) 0.001(2)
C22A 0.029(3) 0.041(3) 0.038(3) 0.006(2) 0.001(2) 0.005(2)
C23A 0.036(3) 0.040(3) 0.042(3) 0.006(2) 0.008(2) -0.005(2)
C24A 0.032(3) 0.036(3) 0.052(4) 0.007(2) 0.014(3) 0.006(2)
C25A 0.031(3) 0.018(2) 0.036(3) 0.003(2) -0.001(2) 0.0031(19)
C26A 0.052(3) 0.019(2) 0.035(3) 0.003(2) 0.015(2) 0.006(2)
C27A 0.038(3) 0.029(3) 0.047(3) 0.018(2) 0.016(2) 0.010(2)
C28A 0.054(4) 0.024(3) 0.093(5) -0.017(3) -0.032(4) 0.011(3)
C91 0.085(6) 0.081(6) 0.092(7) -0.015(5) 0.000(5) -0.006(5)
Cl1 0.0907(15) 0.0569(12) 0.0939(16) 0.0009(11) -0.0064(12) -0.0078(11)
Cl2 0.0719(14) 0.112(2) 0.0753(14) -0.0079(13) 0.0082(11) -0.0041(13)
C99 0.035(3) 0.022(2) 0.027(2) 0.0018(18) 0.011(2) 0.0039(19)
F1 0.055(2) 0.0280(17) 0.079(3) 0.0197(17) 0.0251(19) 0.0079(15)
F2 0.0407(18) 0.0338(17) 0.055(2) 0.0038(15) -0.0057(15) 0.0177(14)
F3 0.0460(19) 0.0327(17) 0.051(2) -0.0065(15) -0.0028(15) 0.0048(14)
S1 0.0307(7) 0.0220(6) 0.0355(7) 0.0054(5) 0.0018(5) 0.0057(5)
O2 0.064(3) 0.036(2) 0.039(2) 0.0023(17) -0.008(2) 0.015(2)
O3 0.0296(18) 0.0320(19) 0.040(2) 0.0104(16) 0.0028(16) 0.0072(15)
O4 0.032(2) 0.031(2) 0.070(3) 0.0043(19) 0.0148(19) 0.0003(16)
C98 0.030(3) 0.026(2) 0.043(3) 0.007(2) 0.004(2) 0.006(2)
F4 0.078(2) 0.0356(18) 0.0297(17) -0.0022(14) 0.0247(16) 0.0059(17)
F5 0.0462(19) 0.045(2) 0.049(2) 0.0234(16) 0.0038(16) 0.0130(15)
F6 0.054(2) 0.0261(16) 0.0461(19) 0.0067(14) 0.0092(16) -0.0087(14)
S2 0.0360(7) 0.0158(5) 0.0244(6) 0.0029(4) 0.0060(5) 0.0061(5)
O5 0.043(2) 0.0248(18) 0.046(2) 0.0059(16) 0.0053(18) -0.0022(16)
O6 0.042(2) 0.0206(17) 0.040(2) 0.0006(15) -0.0055(17) 0.0097(15)
O7 0.059(3) 0.0290(19) 0.029(2) -0.0008(15) 0.0163(18) 0.0101(17)

loop_
_atom_type_symbol
_atom_type_description
_atom_type_scat_dispersion_real
_atom_type_scat_dispersion_imag
_atom_type_scat_source
C C 0.0033 0.0016 'International Tables Vol C Tables 4.2.6.8 and 6.1.1.4'
H H 0.0000 0.0000 'International Tables Vol C Tables 4.2.6.8 and 6.1.1.4'
F F 0.0171 0.0103 'International Tables Vol C Tables 4.2.6.8 and 6.1.1.4'
N N 0.0061 0.0033 'International Tables Vol C Tables 4.2.6.8 and 6.1.1.4'
Pd Pd -0.9988 1.0072 'International Tables Vol C Tables 4.2.6.8 and 6.1.1.4'
S S 0.1246 0.1234 'International Tables Vol C Tables 4.2.6.8 and 6.1.1.4'
Cl Cl 0.1484 0.1585 'International Tables Vol C Tables 4.2.6.8 and 6.1.1.4'
O O 0.0106 0.0060 'International Tables Vol C Tables 4.2.6.8 and 6.1.1.4'

loop_
_geom_angle_atom_site_label_1
_geom_angle_atom_site_label_2
_geom_angle_atom_site_label_3
_geom_angle
C1 Pd1 O1 90.84(16)
C1 Pd1 N3 100.89(17)
O1 Pd1 N3 165.93(15)
C1 Pd1 N2 170.81(17)
O1 Pd1 N2 90.38(14)
N3 Pd1 N2 79.29(15)
C7 O1 Pd1 124.5(3)
C7 N1 C2 126.7(4)
C11 N2 C15 118.7(4)
C11 N2 Pd1 125.9(3)
C15 N2 Pd1 115.0(3)
C20 N3 C16 117.4(4)
C20 N3 Pd1 127.1(3)
C16 N3 Pd1 115.1(3)
C2 C1 C6 115.6(4)
C2 C1 Pd1 122.4(3)
C6 C1 Pd1 121.7(3)
C3 C2 C1 122.5(4)
C3 C2 N1 114.7(4)
C1 C2 N1 122.8(4)
C2 C3 C4 119.5(4)
C5 C4 C3 119.2(5)
C4 C5 C6 120.7(5)
C5 C6 C1 122.2(4)
O1 C7 N1 126.7(4)
N2 C11 C12 122.7(4)
C11 C12 C13 119.5(4)
C12 C13 C14 117.2(4)
C12 C13 C21 122.0(4)
C14 C13 C21 120.7(4)
C15 C14 C13 120.6(4)
N2 C15 C14 121.3(4)
N2 C15 C16 114.2(4)
C14 C15 C16 124.5(4)
N3 C16 C17 121.1(4)
N3 C16 C15 115.9(4)
C17 C16 C15 123.0(4)
C16 C17 C18 121.4(4)
C19 C18 C17 116.3(4)
C19 C18 C25 123.6(4)
C17 C18 C25 120.1(4)
C18 C19 C20 120.3(5)
N3 C20 C19 123.4(5)
C23 C21 C13 111.9(4)
C23 C21 C22 111.0(5)
C13 C21 C22 107.0(4)
C23 C21 C24 108.2(5)
C13 C21 C24 110.2(4)
C22 C21 C24 108.5(4)
C27 C25 C18 109.1(4)
C27 C25 C26 110.5(4)
C18 C25 C26 108.3(4)
C27 C25 C28 108.0(5)
C18 C25 C28 112.0(4)
C26 C25 C28 108.9(5)
C2A Pd2 O1A 90.41(18)
C2A Pd2 N3A 100.92(18)
O1A Pd2 N3A 164.82(16)
C2A Pd2 N2A 176.96(17)
O1A Pd2 N2A 89.84(15)
N3A Pd2 N2A 79.37(15)
C7A N1A C1A 127.0(5)
C11A N2A C15A 117.7(4)
C11A N2A Pd2 126.7(3)
C15A N2A Pd2 115.5(3)
C20A N3A C16A 116.7(4)
C20A N3A Pd2 127.8(3)
C16A N3A Pd2 114.9(3)
C7A O1A Pd2 122.4(4)
C6A C1A C2A 122.9(5)
C6A C1A N1A 115.5(5)
C2A C1A N1A 121.7(5)
C3A C2A C1A 114.7(5)
C3A C2A Pd2 124.5(4)
C1A C2A Pd2 120.5(4)
C4A C3A C2A 122.7(5)
C5A C4A C3A 120.8(6)
C4A C5A C6A 119.1(5)
C1A C6A C5A 119.6(5)
O1A C7A N1A 126.6(5)
N2A C11A C12A 123.1(5)
C11A C12A C13A 120.3(5)
C12A C13A C14A 116.1(5)
C12A C13A C21A 120.6(5)
C14A C13A C21A 123.2(4)
C15A C14A C13A 120.6(4)
N2A C15A C14A 122.2(4)
N2A C15A C16A 113.8(4)
C14A C15A C16A 124.1(4)
N3A C16A C17A 121.7(4)
N3A C16A C15A 116.2(4)
C17A C16A C15A 122.2(4)
C16A C17A C18A 121.6(4)
C17A C18A C19A 115.9(4)
C17A C18A C25A 121.9(4)
C19A C18A C25A 122.1(4)
C20A C19A C18A 120.5(5)
N3A C20A C19A 123.5(5)
C24A C21A C13A 112.4(4)
C24A C21A C22A 108.3(5)
C13A C21A C22A 108.2(4)
C24A C21A C23A 108.8(4)
C13A C21A C23A 109.3(4)
C22A C21A C23A 109.8(4)
C28A C25A C18A 110.3(4)
C28A C25A C26A 109.1(5)
C18A C25A C26A 111.6(4)
C28A C25A C27A 109.6(5)
C18A C25A C27A 107.3(4)
C26A C25A C27A 109.0(4)
Cl1 C91 Cl2 111.4(5)
F5 C99 F4 108.2(4)
F5 C99 F6 107.2(4)
F4 C99 F6 107.2(4)
F5 C99 S2 111.6(3)
F4 C99 S2 110.8(3)
F6 C99 S2 111.6(3)
O3 S1 O4 115.8(2)
O3 S1 O2 115.0(2)
O4 S1 O2 114.5(3)
O3 S1 C98 103.2(2)
O4 S1 C98 102.8(2)
O2 S1 C98 103.0(2)
F3 C98 F1 108.1(5)
F3 C98 F2 106.9(4)
F1 C98 F2 107.6(4)
F3 C98 S1 111.1(4)
F1 C98 S1 111.6(4)
F2 C98 S1 111.4(4)
O5 S2 O7 115.9(2)
O5 S2 O6 114.4(2)
O7 S2 O6 114.3(2)
O5 S2 C99 103.8(2)
O7 S2 C99 103.4(2)
O6 S2 C99 102.7(2)

loop_
_geom_bond_atom_site_label_1
_geom_bond_atom_site_label_2
_geom_bond_distance
Pd1 C1 1.988(5)
Pd1 O1 2.017(3)
Pd1 N3 2.051(4)
Pd1 N2 2.086(4)
O1 C7 1.251(6)
N1 C7 1.316(6)
N1 C2 1.420(6)
N2 C11 1.327(6)
N2 C15 1.357(6)
N3 C20 1.333(6)
N3 C16 1.367(6)
C1 C2 1.400(6)
C1 C6 1.406(6)
C2 C3 1.391(7)
C3 C4 1.391(7)
C4 C5 1.376(7)
C5 C6 1.378(7)
C11 C12 1.388(7)
C12 C13 1.388(7)
C13 C14 1.393(7)
C13 C21 1.535(7)
C14 C15 1.375(7)
C15 C16 1.482(6)
C16 C17 1.375(6)
C17 C18 1.398(7)
C18 C19 1.375(7)
C18 C25 1.530(7)
C19 C20 1.381(7)
C21 C23 1.525(7)
C21 C22 1.543(8)
C21 C24 1.546(8)
C25 C27 1.527(8)
C25 C26 1.536(8)
C25 C28 1.536(7)
Pd2 C2A 1.994(5)
Pd2 O1A 2.021(4)
Pd2 N3A 2.040(4)
Pd2 N2A 2.080(4)
N1A C7A 1.296(7)
N1A C1A 1.426(7)
N2A C11A 1.333(6)
N2A C15A 1.351(6)
N3A C20A 1.356(6)
N3A C16A 1.362(6)
O1A C7A 1.241(6)
C1A C6A 1.380(8)
C1A C2A 1.415(7)
C2A C3A 1.401(7)
C3A C4A 1.375(7)
C4A C5A 1.373(8)
C5A C6A 1.392(9)
C11A C12A 1.372(7)
C12A C13A 1.393(7)
C13A C14A 1.399(7)
C13A C21A 1.530(7)
C14A C15A 1.372(7)
C15A C16A 1.484(6)
C16A C17A 1.383(6)
C17A C18A 1.389(7)
C18A C19A 1.394(7)
C18A C25A 1.524(6)
C19A C20A 1.368(7)
C21A C24A 1.525(7)
C21A C22A 1.535(8)
C21A C23A 1.542(7)
C25A C28A 1.524(8)
C25A C26A 1.526(7)
C25A C27A 1.539(7)
C91 Cl1 1.757(10)
C91 Cl2 1.780(10)
C99 F5 1.323(6)
C99 F4 1.323(6)
C99 F6 1.331(6)
C99 S2 1.826(5)
F1 C98 1.330(6)
F2 C98 1.335(6)
F3 C98 1.323(6)
S1 O3 1.430(4)
S1 O4 1.435(4)
S1 O2 1.447(4)
S1 C98 1.831(5)
S2 O5 1.421(4)
S2 O7 1.432(4)
S2 O6 1.447(4)

loop_
_geom_hbond_atom_site_label_D
_geom_hbond_atom_site_label_H
_geom_hbond_atom_site_label_A
_geom_hbond_distance_DH
_geom_hbond_distance_HA
_geom_hbond_distance_DA
_geom_hbond_angle_DHA
_geom_hbond_site_symmetry_A
N1 H01 O6 0.85(2) 1.93(3) 2.773(5) 168(8) .
N1A H01A O2 0.85(2) 1.99(3) 2.818(6) 164(7) 1_556
C7A H7A Cl1 0.95 2.71 3.641(6) 167.9 1_556
C14 H14 O3 0.95 2.47 3.385(6) 161.6 3_766
C27A H27D O4 0.98 2.51 3.454(7) 161.3 4_576
C91 H91B O4 0.99 2.29 3.258(10) 164.4 .
